data_1537600
loop_
_publ_author_name
'le Bihan, M.T.'

_publ_section_title
;
 Recherches structurales sur les sulfo-arseniures naturels du gisement de
 Binn.
;
_journal_name_full
;
Comptes Rendus Hebdomadaires des Seances de l'Academie des Sciences (1884 - 
1965)
;
_journal_page_first 719
_journal_page_last 721
_journal_volume 249
_journal_year 1959
_chemical_formula_sum 'As9 Pb7 S20'
_chemical_name_systematic 'Pb7 As9 S20'
_space_group_IT_number 4
_symmetry_space_group_name_Hall 'P 2yb'
_symmetry_space_group_name_H-M 'P 1 21 1'
_cell_angle_alpha 90
_cell_angle_beta 90
_cell_angle_gamma 90
_cell_formula_units_Z 2
_cell_length_a 8.43
_cell_length_b 25.8
_cell_length_c 7.91
_cell_volume 1720.378
_citation_journal_id_ASTM COREAF
_cod_data_source_file leBihan_COREAF_1959_1655.cif
_cod_data_source_block As9Pb7S20
_cod_database_code 1537600

loop_
_symmetry_equiv_pos_as_xyz
x,y,z
-x,y+1/2,-z

loop_
_atom_site_label
_atom_site_type_symbol
_atom_site_fract_x
_atom_site_fract_y
_atom_site_fract_z
_atom_site_occupancy
_atom_site_U_iso_or_equiv
Pb6 Pb 0.875 0.867 0.7 1 0.0
S3 S 0.855 0.116 0.107 1 0.0
S6 S 0.375 0.297 0.43 1 0.0
As3 As 0.835 0.457 0.54 1 0.0
S2 S 0.125 0.073 0.775 1 0.0
S7 S 0.83 0.312 0.43 1 0.0
S1 S 0.125 0.022 0.27 1 0.0
Pb5 Pb 0.875 0.228 0.196 1 0.0
Pb7 Pb 0.625 0.253 0.647 1 0.0
As8 As 0.625 0.352 0.25 1 0.0
As6 As 0.905 0.361 0.875 1 0.0
S14 S 0.625 0.022 0.27 1 0.0
As9 As 0.105 0.233 0.62 1 0.0
S12 S 0.125 0.398 0.758 1 0.0
S5 S 0.91 0.191 0.746 1 0.0
S15 S 0.625 0.073 0.775 1 0.0
As7 As 0.395 0.225 0.237 1 0.0
Pb1 Pb 0.875 0 0.026 1 0.0
S16 S 0.375 0.116 0.107 1 0.0
As5 As 0.345 0.361 0.875 1 0.0
As4 As 0.415 0.457 0.54 1 0.0
S11 S 0.125 0.482 0.395 1 0.0
Pb4 Pb 0.375 0.098 0.526 1 0.0
Pb2 Pb 0.375 0 0.026 1 0.0
S10 S 0.875 0.423 0.06 1 0.0
S18 S 0.335 0.191 0.746 1 0.0
S13 S 0.625 0.408 0.758 1 0.0
S20 S 0.625 0.482 0.395 1 0.0
S8 S 0.625 0.256 0.02 1 0.0
As1 As 0.155 0.139 0.958 1 0.0
As2 As 0.595 0.139 0.958 1 0.0
S4 S 0.125 0.174 0.398 1 0.0
S19 S 0.375 0.423 0.06 1 0.0
S9 S 0.09 0.264 0.02 1 0.0
Pb3 Pb 0.875 0.098 0.526 1 0.0
S17 S 0.625 0.174 0.398 1 0.0
